data_2209749
loop_
_publ_author_name
'Jianding Li'
'Li Yao'
'Yang Su'
'Ruojie Tao'

_publ_section_title
;
 <i>N</i>-(4-Nitrobenzyl)isoquinolinium
 bis(2-thioxo-1,3-dithiole-4,5-dithiolato)nickelate(III)
;
_journal_coeditor_code BI2024
_journal_issue 8
_journal_name_full 'Acta Crystallographica Section E'
_journal_page_first m1990
_journal_page_last m1991
_journal_paper_doi 10.1107/S1600536806026286
_journal_volume 62
_journal_year 2006
_chemical_formula_moiety 'C16 H13 N2 O2, C6 Ni S10'
_chemical_formula_sum 'C22 H13 N2 Ni O2 S10'
_chemical_formula_weight 716.65
_space_group_IT_number 14
_symmetry_cell_setting monoclinic
_symmetry_space_group_name_Hall '-P 2yn'
_symmetry_space_group_name_H-M 'P 1 21/n 1'
_atom_sites_solution_hydrogens geom
_atom_sites_solution_primary direct
_atom_sites_solution_secondary difmap
_cell_angle_alpha 90.00
_cell_angle_beta 102.692(4)
_cell_angle_gamma 90.00
_cell_formula_units_Z 4
_cell_length_a 14.746(3)
_cell_length_b 9.365(2)
_cell_length_c 19.898(4)
_cell_measurement_reflns_used 836
_cell_measurement_temperature 293(2)
_cell_measurement_theta_max 25.833
_cell_measurement_theta_min 2.595
_cell_volume 2680.7(10)
_computing_cell_refinement SMART
_computing_data_collection 'SMART (Bruker, 2000)'
_computing_data_reduction 'SAINT (Bruker, 2000)'
_computing_molecular_graphics SHELXTL
_computing_publication_material SHELXTL
_computing_structure_refinement SHELXTL
_computing_structure_solution 'SHELXTL (Bruker, 2000)'
_diffrn_ambient_temperature 293(2)
_diffrn_measured_fraction_theta_full 0.995
_diffrn_measured_fraction_theta_max 0.995
_diffrn_measurement_device_type 'Bruker SMART APEX CCD diffractometer'
_diffrn_measurement_method '\f and \w scans'
_diffrn_radiation_monochromator graphite
_diffrn_radiation_source 'fine-focus sealed tube'
_diffrn_radiation_type MoK\a
_diffrn_radiation_wavelength 0.71073
_diffrn_reflns_av_R_equivalents 0.0406
_diffrn_reflns_av_sigmaI/netI 0.0428
_diffrn_reflns_limit_h_max 17
_diffrn_reflns_limit_h_min -13
_diffrn_reflns_limit_k_max 10
_diffrn_reflns_limit_k_min -11
_diffrn_reflns_limit_l_max 23
_diffrn_reflns_limit_l_min -23
_diffrn_reflns_number 12871
_diffrn_reflns_theta_full 25.00
_diffrn_reflns_theta_max 25.00
_diffrn_reflns_theta_min 1.94
_diffrn_standards_number 0
_exptl_absorpt_coefficient_mu 1.530
_exptl_absorpt_correction_T_max 0.85
_exptl_absorpt_correction_T_min 0.70
_exptl_absorpt_correction_type multi-scan
_exptl_absorpt_process_details 'SADABS (Bruker, 2000)'
_exptl_crystal_colour black
_exptl_crystal_density_diffrn 1.776
_exptl_crystal_density_method 'not measured'
_exptl_crystal_description block
_exptl_crystal_F_000 1452
_exptl_crystal_size_max 0.3
_exptl_crystal_size_mid 0.2
_exptl_crystal_size_min 0.1
_refine_diff_density_max 0.366
_refine_diff_density_min -0.205
_refine_ls_extinction_method none
_refine_ls_goodness_of_fit_ref 0.980
_refine_ls_hydrogen_treatment constr
_refine_ls_matrix_type full
_refine_ls_number_parameters 334
_refine_ls_number_reflns 4702
_refine_ls_number_restraints 0
_refine_ls_restrained_S_all 0.980
_refine_ls_R_factor_all 0.0497
_refine_ls_R_factor_gt 0.0352
_refine_ls_shift/su_max 0.009
_refine_ls_shift/su_mean 0.001
_refine_ls_structure_factor_coef Fsqd
_refine_ls_weighting_details 'calc w=1/[\s^2^(Fo^2^)+(0.0331P)^2^] where P=(Fo^2^+2Fc^2^)/3'
_refine_ls_weighting_scheme calc
_refine_ls_wR_factor_gt 0.0711
_refine_ls_wR_factor_ref 0.0753
_reflns_number_gt 3776
_reflns_number_total 4702
_reflns_threshold_expression I>2\s(I)
_cod_data_source_file bi2024.cif
_cod_data_source_block I
_cod_original_cell_volume 2680.6(10)
_cod_original_sg_symbol_H-M 'P 21/n'
_cod_database_code 2209749
_cod_database_fobs_code 2209749

loop_
_symmetry_equiv_pos_as_xyz
'x, y, z'
'-x+1/2, y+1/2, -z+1/2'
'-x, -y, -z'
'x-1/2, -y-1/2, z-1/2'

loop_
_atom_site_type_symbol
_atom_site_label
_atom_site_fract_x
_atom_site_fract_y
_atom_site_fract_z
_atom_site_U_iso_or_equiv
_atom_site_adp_type
_atom_site_calc_flag
_atom_site_refinement_flags
_atom_site_occupancy
Ni Ni1 0.89224(2) 0.86912(4) 0.016059(16) 0.03719(11) Uani d . 1
C C1 1.02216(19) 0.7508(3) -0.21410(13) 0.0439(7) Uani d . 1
C C2 0.98426(18) 0.7477(3) -0.09256(13) 0.0396(7) Uani d . 1
C C3 0.93788(19) 0.8618(3) -0.12399(13) 0.0390(7) Uani d . 1
C C4 0.85388(18) 0.8765(3) 0.15854(13) 0.0382(7) Uani d . 1
C C5 0.80575(18) 0.9894(3) 0.12799(13) 0.0377(7) Uani d . 1
C C6 0.78159(19) 0.9895(3) 0.25383(13) 0.0438(7) Uani d . 1
C C7 0.1557(2) 0.5199(3) 0.26195(15) 0.0484(8) Uani d . 1
C C8 0.2021(2) 0.4118(3) 0.23786(16) 0.0549(8) Uani d . 1
H H8 0.2193 0.3300 0.2641 0.066 Uiso calc R 1
C C9 0.2230(2) 0.4263(3) 0.17417(16) 0.0538(8) Uani d . 1
H H9 0.2543 0.3531 0.1571 0.065 Uiso calc R 1
C C10 0.19828(19) 0.5477(3) 0.13514(14) 0.0451(7) Uani d . 1
C C11 0.1500(2) 0.6530(3) 0.16037(16) 0.0528(8) Uani d . 1
H H11 0.1319 0.7345 0.1341 0.063 Uiso calc R 1
C C12 0.1279(2) 0.6400(3) 0.22410(16) 0.0539(8) Uani d . 1
H H12 0.0949 0.7114 0.2408 0.065 Uiso calc R 1
C C13 0.2198(2) 0.5675(4) 0.06501(15) 0.0588(9) Uani d . 1
H H13A 0.1692 0.5284 0.0303 0.071 Uiso calc R 1
H H13B 0.2239 0.6688 0.0559 0.071 Uiso calc R 1
C C14 0.3875(2) 0.5420(3) 0.10218(14) 0.0475(8) Uani d . 1
H H14 0.3855 0.6165 0.1327 0.057 Uiso calc R 1
C C15 0.4698(2) 0.4803(3) 0.10118(13) 0.0478(8) Uani d . 1
H H15 0.5236 0.5112 0.1313 0.057 Uiso calc R 1
C C16 0.4741(2) 0.3690(3) 0.05444(13) 0.0421(7) Uani d . 1
C C17 0.5577(2) 0.2994(3) 0.05059(15) 0.0530(8) Uani d . 1
H H17 0.6132 0.3239 0.0806 0.064 Uiso calc R 1
C C18 0.5559(2) 0.1961(4) 0.00241(16) 0.0577(9) Uani d . 1
H H18 0.6110 0.1505 -0.0002 0.069 Uiso calc R 1
C C19 0.4739(3) 0.1564(3) -0.04312(16) 0.0589(9) Uani d . 1
H H19 0.4752 0.0849 -0.0754 0.071 Uiso calc R 1
C C20 0.3927(2) 0.2205(3) -0.04092(15) 0.0565(9) Uani d . 1
H H20 0.3383 0.1946 -0.0718 0.068 Uiso calc R 1
C C21 0.3915(2) 0.3275(3) 0.00885(13) 0.0423(7) Uani d . 1
C C22 0.3089(2) 0.3953(3) 0.01378(14) 0.0502(8) Uani d . 1
H H22 0.2536 0.3679 -0.0157 0.060 Uiso calc R 1
N N1 0.1356(2) 0.5065(4) 0.33093(15) 0.0650(8) Uani d . 1
N N2 0.30738(16) 0.4977(3) 0.05940(11) 0.0453(6) Uani d . 1
O O1 0.1020(2) 0.6075(3) 0.35390(14) 0.1062(10) Uani d . 1
O O2 0.15538(17) 0.3932(3) 0.36147(12) 0.0778(8) Uani d . 1
S S1 1.05997(6) 0.71800(11) -0.28352(4) 0.0615(3) Uani d . 1
S S2 1.04863(6) 0.64941(9) -0.13973(4) 0.0513(2) Uani d . 1
S S3 0.95028(6) 0.89433(9) -0.20749(4) 0.0497(2) Uani d . 1
S S4 0.97974(5) 0.70327(8) -0.00984(3) 0.0468(2) Uani d . 1
S S5 0.87028(6) 0.96589(8) -0.08426(4) 0.0490(2) Uani d . 1
S S6 0.91507(5) 0.76800(8) 0.11517(4) 0.0485(2) Uani d . 1
S S7 0.80574(5) 1.03432(8) 0.04431(4) 0.0472(2) Uani d . 1
S S8 0.85283(6) 0.84904(9) 0.24436(4) 0.0491(2) Uani d . 1
S S9 0.74494(6) 1.08580(9) 0.17848(4) 0.0533(2) Uani d . 1
S S10 0.75134(6) 1.02382(10) 0.32650(4) 0.0607(2) Uani d . 1

loop_
_atom_site_aniso_label
_atom_site_aniso_U_11
_atom_site_aniso_U_22
_atom_site_aniso_U_33
_atom_site_aniso_U_12
_atom_site_aniso_U_13
_atom_site_aniso_U_23
Ni1 0.0409(2) 0.0376(2) 0.0351(2) 0.00272(16) 0.01260(16) 0.00257(16)
C1 0.0411(17) 0.0536(19) 0.0375(16) -0.0038(14) 0.0094(13) -0.0040(14)
C2 0.0385(16) 0.0446(18) 0.0379(15) 0.0008(14) 0.0133(13) -0.0045(13)
C3 0.0412(17) 0.0424(18) 0.0349(15) -0.0035(13) 0.0117(13) -0.0001(13)
C4 0.0431(17) 0.0422(18) 0.0310(14) -0.0006(14) 0.0118(13) -0.0004(13)
C5 0.0359(16) 0.0446(18) 0.0346(15) 0.0015(13) 0.0123(13) -0.0023(13)
C6 0.0427(17) 0.0507(19) 0.0392(16) -0.0060(14) 0.0112(13) -0.0022(14)
C7 0.0403(18) 0.054(2) 0.0503(18) -0.0071(15) 0.0094(15) 0.0016(16)
C8 0.054(2) 0.049(2) 0.063(2) 0.0035(16) 0.0165(17) 0.0162(16)
C9 0.054(2) 0.046(2) 0.066(2) 0.0077(15) 0.0221(17) 0.0046(16)
C10 0.0360(17) 0.0478(19) 0.0501(18) -0.0017(14) 0.0068(14) 0.0073(15)
C11 0.0500(19) 0.0426(19) 0.063(2) 0.0055(15) 0.0063(16) 0.0099(16)
C12 0.050(2) 0.050(2) 0.063(2) 0.0020(15) 0.0132(16) -0.0088(17)
C13 0.050(2) 0.069(2) 0.057(2) 0.0093(17) 0.0109(16) 0.0138(17)
C14 0.053(2) 0.049(2) 0.0391(17) -0.0037(16) 0.0076(15) 0.0005(14)
C15 0.0484(19) 0.056(2) 0.0351(16) -0.0087(16) 0.0010(14) 0.0061(15)
C16 0.0485(18) 0.0440(18) 0.0334(15) -0.0045(15) 0.0081(14) 0.0111(13)
C17 0.054(2) 0.056(2) 0.0474(19) 0.0007(17) 0.0088(16) 0.0136(16)
C18 0.067(2) 0.057(2) 0.053(2) 0.0134(18) 0.0201(18) 0.0150(17)
C19 0.086(3) 0.048(2) 0.0466(19) 0.0003(19) 0.0222(19) 0.0058(15)
C20 0.070(2) 0.055(2) 0.0438(18) -0.0141(18) 0.0101(17) 0.0022(16)
C21 0.0495(19) 0.0418(18) 0.0353(16) -0.0073(14) 0.0088(14) 0.0064(13)
C22 0.050(2) 0.059(2) 0.0391(17) -0.0130(16) 0.0040(14) 0.0046(15)
N1 0.0557(19) 0.082(3) 0.0582(19) -0.0141(17) 0.0150(15) 0.0003(18)
N2 0.0410(15) 0.0543(17) 0.0389(14) -0.0020(12) 0.0053(12) 0.0048(12)
O1 0.136(3) 0.117(3) 0.0791(19) 0.019(2) 0.0519(19) -0.0123(18)
O2 0.0753(18) 0.096(2) 0.0636(16) -0.0217(15) 0.0188(13) 0.0156(15)
S1 0.0637(6) 0.0855(7) 0.0388(4) 0.0061(5) 0.0189(4) -0.0048(4)
S2 0.0582(5) 0.0574(5) 0.0409(4) 0.0149(4) 0.0164(4) 0.0001(4)
S3 0.0621(5) 0.0520(5) 0.0376(4) 0.0038(4) 0.0168(4) 0.0063(3)
S4 0.0579(5) 0.0470(5) 0.0379(4) 0.0148(4) 0.0160(4) 0.0062(3)
S5 0.0613(5) 0.0469(5) 0.0426(4) 0.0160(4) 0.0193(4) 0.0098(4)
S6 0.0590(5) 0.0488(5) 0.0416(4) 0.0159(4) 0.0194(4) 0.0102(4)
S7 0.0566(5) 0.0496(5) 0.0383(4) 0.0151(4) 0.0170(4) 0.0072(3)
S8 0.0644(5) 0.0498(5) 0.0359(4) 0.0058(4) 0.0169(4) 0.0056(3)
S9 0.0618(5) 0.0617(6) 0.0392(4) 0.0195(4) 0.0172(4) 0.0009(4)
S10 0.0756(6) 0.0718(6) 0.0405(4) 0.0082(5) 0.0253(4) -0.0018(4)

loop_
_atom_type_symbol
_atom_type_description
_atom_type_scat_dispersion_real
_atom_type_scat_dispersion_imag
_atom_type_scat_source
C C 0.0033 0.0016 'International Tables Vol C Tables 4.2.6.8 and 6.1.1.4'
H H 0.0000 0.0000 'International Tables Vol C Tables 4.2.6.8 and 6.1.1.4'
N N 0.0061 0.0033 'International Tables Vol C Tables 4.2.6.8 and 6.1.1.4'
O O 0.0106 0.0060 'International Tables Vol C Tables 4.2.6.8 and 6.1.1.4'
S S 0.1246 0.1234 'International Tables Vol C Tables 4.2.6.8 and 6.1.1.4'
Ni Ni 0.3393 1.1124 'International Tables Vol C Tables 4.2.6.8 and 6.1.1.4'

loop_
_geom_angle_atom_site_label_1
_geom_angle_atom_site_label_2
_geom_angle_atom_site_label_3
_geom_angle
_geom_angle_publ_flag
S4 Ni1 S5 93.31(3) yes
S4 Ni1 S6 85.44(3) yes
S4 Ni1 S7 178.78(3) yes
S5 Ni1 S6 178.66(3) yes
S5 Ni1 S7 87.86(3) yes
S6 Ni1 S7 93.40(3) yes
S1 C1 S2 124.58(18) ?
S1 C1 S3 122.63(17) ?
S2 C1 S3 112.79(14) ?
C3 C2 S4 121.1(2) ?
C3 C2 S2 116.8(2) ?
S4 C2 S2 122.11(17) ?
C2 C3 S5 121.8(2) ?
C2 C3 S3 115.7(2) ?
S5 C3 S3 122.52(17) ?
C5 C4 S6 121.6(2) ?
C5 C4 S8 116.5(2) ?
S6 C4 S8 121.93(16) ?
C4 C5 S7 121.3(2) ?
C4 C5 S9 115.8(2) ?
S7 C5 S9 122.88(16) ?
S10 C6 S8 122.61(17) ?
S10 C6 S9 124.70(18) ?
S8 C6 S9 112.68(15) ?
C12 C7 C8 122.0(3) ?
C12 C7 N1 119.2(3) ?
C8 C7 N1 118.9(3) ?
C7 C8 C9 118.8(3) ?
C7 C8 H8 120.6 ?
C9 C8 H8 120.6 ?
C8 C9 C10 121.0(3) ?
C8 C9 H9 119.5 ?
C10 C9 H9 119.5 ?
C11 C10 C9 118.7(3) ?
C11 C10 C13 118.7(3) ?
C9 C10 C13 122.6(3) ?
C10 C11 C12 121.2(3) ?
C10 C11 H11 119.4 ?
C12 C11 H11 119.4 ?
C7 C12 C11 118.4(3) ?
C7 C12 H12 120.8 ?
C11 C12 H12 120.8 ?
N2 C13 C10 112.4(2) ?
N2 C13 H13A 109.1 ?
C10 C13 H13A 109.1 ?
N2 C13 H13B 109.1 ?
C10 C13 H13B 109.1 ?
H13A C13 H13B 107.9 ?
C15 C14 N2 121.4(3) ?
C15 C14 H14 119.3 ?
N2 C14 H14 119.3 ?
C14 C15 C16 120.0(3) ?
C14 C15 H15 120.0 ?
C16 C15 H15 120.0 ?
C21 C16 C15 118.2(3) ?
C21 C16 C17 118.8(3) ?
C15 C16 C17 123.0(3) ?
C18 C17 C16 119.0(3) ?
C18 C17 H17 120.5 ?
C16 C17 H17 120.5 ?
C17 C18 C19 122.0(3) ?
C17 C18 H18 119.0 ?
C19 C18 H18 119.0 ?
C20 C19 C18 120.6(3) ?
C20 C19 H19 119.7 ?
C18 C19 H19 119.7 ?
C19 C20 C21 119.2(3) ?
C19 C20 H20 120.4 ?
C21 C20 H20 120.4 ?
C22 C21 C16 118.4(3) ?
C22 C21 C20 121.2(3) ?
C16 C21 C20 120.4(3) ?
N2 C22 C21 121.6(3) ?
N2 C22 H22 119.2 ?
C21 C22 H22 119.2 ?
O1 N1 O2 124.4(3) ?
O1 N1 C7 118.1(3) ?
O2 N1 C7 117.5(3) ?
C22 N2 C14 120.4(3) ?
C22 N2 C13 121.4(3) ?
C14 N2 C13 118.2(3) ?
C1 S2 C2 97.13(14) ?
C1 S3 C3 97.54(13) ?
C2 S4 Ni1 101.93(10) ?
C3 S5 Ni1 101.84(10) ?
C4 S6 Ni1 101.97(9) ?
C5 S7 Ni1 101.71(10) ?
C6 S8 C4 97.62(13) ?
C6 S9 C5 97.33(13) ?

loop_
_geom_bond_atom_site_label_1
_geom_bond_atom_site_label_2
_geom_bond_distance
_geom_bond_publ_flag
Ni1 S4 2.1529(9) yes
Ni1 S5 2.1509(9) yes
Ni1 S6 2.1466(8) yes
Ni1 S7 2.1567(9) yes
C1 S1 1.628(3) ?
C1 S2 1.729(3) ?
C1 S3 1.735(3) ?
C2 C3 1.347(4) ?
C2 S4 1.713(3) ?
C2 S2 1.738(3) ?
C3 S5 1.707(3) ?
C3 S3 1.738(3) ?
C4 C5 1.342(4) ?
C4 S6 1.713(3) ?
C4 S8 1.730(3) ?
C5 S7 1.717(3) ?
C5 S9 1.739(3) ?
C6 S10 1.636(3) ?
C6 S8 1.719(3) ?
C6 S9 1.731(3) ?
C7 C12 1.366(4) ?
C7 C8 1.367(4) ?
C7 N1 1.472(4) ?
C8 C9 1.375(4) ?
C8 H8 0.930 ?
C9 C10 1.380(4) ?
C9 H9 0.930 ?
C10 C11 1.374(4) ?
C10 C13 1.509(4) ?
C11 C12 1.383(4) ?
C11 H11 0.930 ?
C12 H12 0.930 ?
C13 N2 1.474(4) ?
C13 H13A 0.970 ?
C13 H13B 0.970 ?
C14 C15 1.347(4) ?
C14 N2 1.361(3) ?
C14 H14 0.930 ?
C15 C16 1.408(4) ?
C15 H15 0.930 ?
C16 C21 1.404(4) ?
C16 C17 1.411(4) ?
C17 C18 1.358(4) ?
C17 H17 0.930 ?
C18 C19 1.392(4) ?
C18 H18 0.930 ?
C19 C20 1.349(4) ?
C19 H19 0.930 ?
C20 C21 1.412(4) ?
C20 H20 0.930 ?
C21 C22 1.395(4) ?
C22 N2 1.324(4) ?
C22 H22 0.930 ?
N1 O1 1.203(4) ?
N1 O2 1.225(4) ?

loop_
_geom_hbond_atom_site_label_D
_geom_hbond_atom_site_label_H
_geom_hbond_atom_site_label_A
_geom_hbond_site_symmetry_A
_geom_hbond_distance_DH
_geom_hbond_distance_HA
_geom_hbond_distance_DA
_geom_hbond_angle_DHA
_geom_hbond_publ_flag
C14 H14 O2 2 0.93 2.67 3.456(4) 142.8 yes
